data_4105705
loop_
_publ_author_name
'Charles W. Machan'
'Alexander M. Spokoyny'
'Matthew R. Jones'
'Amy A. Sarjeant'
'Charlotte L. Stern'
'Chad A. Mirkin'

_publ_contact_author_address
;
Department of Chemistry and the International Institute for Nanotechnology, 
Northwestern University, 2145 Sheridan Road, Evanston, IL, 60208, USA.
;
_publ_contact_author_email chadnano@northwestern.edu
_publ_contact_author_fax 847-467-5123
_publ_contact_author_name 'Chad A. Mirkin'
_publ_section_title
;
 Plasticity of the Nickel(II) Coordination Environment in Complexes with
 Hemilabile Phosphino Thioether Ligands
;
_journal_name_full 'Journal of the American Chemical Society'
_journal_page_first 3023
_journal_page_last 3033
_journal_paper_doi 10.1021/ja109624m
_journal_volume 133
_journal_year 2011
_chemical_formula_sum 'C30 H34 Cl2 Ni O8 P2 S2'
_chemical_formula_weight 778.24
_chemical_name_systematic
; 
 ? 
;
_space_group_IT_number 14
_symmetry_cell_setting monoclinic
_symmetry_space_group_name_Hall '-P 2yn'
_symmetry_space_group_name_H-M 'P 1 21/n 1'
_atom_sites_solution_hydrogens geom
_atom_sites_solution_primary direct
_atom_sites_solution_secondary difmap
_audit_creation_method SHELXL-97
_audit_update_record
;
2010-04-08 # Formatted by publCIF
;
_cell_angle_alpha 90.00
_cell_angle_beta 94.5300(10)
_cell_angle_gamma 90.00
_cell_formula_units_Z 2
_cell_length_a 10.2077(3)
_cell_length_b 13.9734(4)
_cell_length_c 11.4991(3)
_cell_measurement_reflns_used 9917
_cell_measurement_temperature 100(2)
_cell_measurement_theta_max 30.09
_cell_measurement_theta_min 2.30
_cell_volume 1635.07(8)
_computing_cell_refinement 'SAINT V7.23A (Bruker, 2005)'
_computing_data_collection 'APEX2 V2.1-4 (Bruker, 2007)'
_computing_data_reduction 'Bruker SAINT'
_computing_molecular_graphics 'Bruker SHELXTL'
_computing_publication_material 'Bruker SHELXTL'
_computing_structure_refinement 'SHELXL-97 (Sheldrick, 1997)'
_computing_structure_solution 'SHELXS-97 (Sheldrick, 1990)'
_diffrn_ambient_temperature 100(2)
_diffrn_measured_fraction_theta_full 0.999
_diffrn_measured_fraction_theta_max 0.999
_diffrn_measurement_device_type 'CCD area detector'
_diffrn_measurement_method 'phi and omega scans'
_diffrn_radiation_monochromator graphite
_diffrn_radiation_source 'fine-focus sealed tube'
_diffrn_radiation_type MoK\a
_diffrn_radiation_wavelength 0.71073
_diffrn_reflns_av_R_equivalents 0.0833
_diffrn_reflns_av_sigmaI/netI 0.0387
_diffrn_reflns_limit_h_max 13
_diffrn_reflns_limit_h_min -14
_diffrn_reflns_limit_k_max 19
_diffrn_reflns_limit_k_min -19
_diffrn_reflns_limit_l_max 16
_diffrn_reflns_limit_l_min -15
_diffrn_reflns_number 23855
_diffrn_reflns_theta_full 30.11
_diffrn_reflns_theta_max 30.11
_diffrn_reflns_theta_min 2.30
_exptl_absorpt_coefficient_mu 1.032
_exptl_absorpt_correction_T_max 0.8879
_exptl_absorpt_correction_T_min 0.6432
_exptl_absorpt_correction_type numerical
_exptl_absorpt_process_details face-indexed
_exptl_crystal_colour yellow
_exptl_crystal_density_diffrn 1.581
_exptl_crystal_description columnar
_exptl_crystal_F_000 804
_exptl_crystal_size_max 0.47
_exptl_crystal_size_mid 0.17
_exptl_crystal_size_min 0.12
_refine_diff_density_max 1.403
_refine_diff_density_min -0.751
_refine_diff_density_rms 0.104
_refine_ls_extinction_method none
_refine_ls_goodness_of_fit_ref 1.079
_refine_ls_hydrogen_treatment constr
_refine_ls_matrix_type full
_refine_ls_number_parameters 206
_refine_ls_number_reflns 4826
_refine_ls_number_restraints 0
_refine_ls_restrained_S_all 1.079
_refine_ls_R_factor_all 0.0418
_refine_ls_R_factor_gt 0.0364
_refine_ls_shift/su_max 0.002
_refine_ls_shift/su_mean 0.000
_refine_ls_structure_factor_coef Fsqd
_refine_ls_weighting_details 'calc w=1/[\s^2^(Fo^2^)+(0.0700P)^2^+0.0000P] where P=(Fo^2^+2Fc^2^)/3'
_refine_ls_weighting_scheme calc
_refine_ls_wR_factor_gt 0.1037
_refine_ls_wR_factor_ref 0.1066
_reflns_number_gt 4145
_reflns_number_total 4826
_reflns_threshold_expression >2sigma(I)
_cod_data_source_file ja109624m_si_002_6.cif
_cod_data_source_block n0203
_cod_original_cell_volume 1635.06(8)
_cod_database_code 4105705

loop_
_symmetry_equiv_pos_as_xyz
'x, y, z'
'-x+1/2, y+1/2, -z+1/2'
'-x, -y, -z'
'x-1/2, -y-1/2, z-1/2'

loop_
_atom_site_label
_atom_site_type_symbol
_atom_site_fract_x
_atom_site_fract_y
_atom_site_fract_z
_atom_site_U_iso_or_equiv
_atom_site_adp_type
_atom_site_occupancy
_atom_site_symmetry_multiplicity
_atom_site_calc_flag
_atom_site_refinement_flags
Ni1 Ni 0.0000 0.5000 0.0000 0.01090(9) Uani 1 2 d S
Cl1 Cl 0.22082(4) 0.29807(3) 0.56194(3) 0.01805(10) Uani 1 1 d .
S1 S -0.05934(3) 0.56502(3) 0.16028(3) 0.01362(10) Uani 1 1 d .
P1 P 0.12401(4) 0.40123(3) 0.11227(3) 0.01208(10) Uani 1 1 d .
O1 O 0.27612(14) 0.30748(13) 0.45206(12) 0.0452(4) Uani 1 1 d .
O2 O 0.26439(16) 0.20972(10) 0.61576(16) 0.0447(4) Uani 1 1 d .
O3 O 0.26178(14) 0.37639(10) 0.63673(12) 0.0321(3) Uani 1 1 d .
O4 O 0.07969(13) 0.29829(11) 0.54268(12) 0.0334(3) Uani 1 1 d .
C1 C 0.02159(17) 0.49939(11) 0.28474(13) 0.0167(3) Uani 1 1 d .
H1A H 0.1061 0.5306 0.3101 0.020 Uiso 1 1 calc R
H1B H -0.0348 0.5006 0.3509 0.020 Uiso 1 1 calc R
C2 C 0.04590(15) 0.39719(11) 0.25002(13) 0.0158(3) Uani 1 1 d .
H2A H -0.0381 0.3616 0.2400 0.019 Uiso 1 1 calc R
H2B H 0.1041 0.3648 0.3108 0.019 Uiso 1 1 calc R
C3 C 0.01998(17) 0.67977(12) 0.18529(14) 0.0210(3) Uani 1 1 d .
H3A H -0.0003 0.7047 0.2615 0.032 Uiso 1 1 calc R
H3B H -0.0120 0.7247 0.1240 0.032 Uiso 1 1 calc R
H3C H 0.1153 0.6721 0.1839 0.032 Uiso 1 1 calc R
C4 C 0.28415(14) 0.45603(11) 0.13899(13) 0.0141(3) Uani 1 1 d .
C5 C 0.31104(15) 0.54320(11) 0.08683(14) 0.0163(3) Uani 1 1 d .
H5 H 0.2439 0.5759 0.0407 0.020 Uiso 1 1 calc R
C6 C 0.43696(15) 0.58222(13) 0.10276(14) 0.0200(3) Uani 1 1 d .
H6 H 0.4550 0.6424 0.0690 0.024 Uiso 1 1 calc R
C7 C 0.53551(16) 0.53355(14) 0.16752(14) 0.0214(3) Uani 1 1 d .
H7 H 0.6216 0.5597 0.1767 0.026 Uiso 1 1 calc R
C8 C 0.50919(16) 0.44647(13) 0.21930(15) 0.0216(3) Uani 1 1 d .
H8 H 0.5775 0.4131 0.2632 0.026 Uiso 1 1 calc R
C9 C 0.38371(15) 0.40807(12) 0.20716(14) 0.0189(3) Uani 1 1 d .
H9 H 0.3652 0.3496 0.2447 0.023 Uiso 1 1 calc R
C10 C 0.15790(14) 0.27884(11) 0.07273(13) 0.0142(3) Uani 1 1 d .
C11 C 0.26053(15) 0.26020(12) 0.00281(15) 0.0203(3) Uani 1 1 d .
H11 H 0.3150 0.3110 -0.0196 0.024 Uiso 1 1 calc R
C12 C 0.28310(16) 0.16755(13) -0.03399(16) 0.0240(4) Uani 1 1 d .
H12 H 0.3527 0.1550 -0.0820 0.029 Uiso 1 1 calc R
C13 C 0.20385(17) 0.09294(12) -0.00063(15) 0.0224(3) Uani 1 1 d .
H13 H 0.2197 0.0294 -0.0255 0.027 Uiso 1 1 calc R
C14 C 0.10246(18) 0.11134(12) 0.06843(15) 0.0239(4) Uani 1 1 d .
H14 H 0.0483 0.0603 0.0909 0.029 Uiso 1 1 calc R
C15 C 0.07884(16) 0.20380(11) 0.10535(14) 0.0195(3) Uani 1 1 d .
H15 H 0.0087 0.2159 0.1529 0.023 Uiso 1 1 calc R

loop_
_atom_site_aniso_label
_atom_site_aniso_U_11
_atom_site_aniso_U_22
_atom_site_aniso_U_33
_atom_site_aniso_U_23
_atom_site_aniso_U_13
_atom_site_aniso_U_12
Ni1 0.00994(14) 0.01063(15) 0.01212(14) -0.00057(9) 0.00093(10) 0.00074(9)
Cl1 0.01702(19) 0.0186(2) 0.01831(18) -0.00228(14) 0.00012(13) 0.00168(14)
S1 0.01310(18) 0.01339(19) 0.01456(18) -0.00164(13) 0.00237(13) 0.00031(13)
P1 0.01021(18) 0.01175(19) 0.01435(18) 0.00070(13) 0.00133(13) 0.00015(14)
O1 0.0274(7) 0.0888(13) 0.0203(7) 0.0004(7) 0.0074(5) 0.0148(8)
O2 0.0473(9) 0.0188(7) 0.0639(11) 0.0101(7) -0.0218(8) -0.0028(6)
O3 0.0321(7) 0.0254(7) 0.0382(8) -0.0153(6) -0.0010(6) -0.0016(6)
O4 0.0168(6) 0.0469(9) 0.0362(8) -0.0058(6) 0.0003(5) 0.0007(6)
C1 0.0205(8) 0.0180(8) 0.0115(7) 0.0002(5) 0.0004(6) 0.0006(6)
C2 0.0159(7) 0.0165(7) 0.0153(7) 0.0017(6) 0.0026(5) -0.0010(6)
C3 0.0284(9) 0.0144(7) 0.0198(8) -0.0040(6) -0.0009(6) -0.0041(7)
C4 0.0113(6) 0.0139(7) 0.0170(7) -0.0016(6) 0.0005(5) -0.0001(6)
C5 0.0141(7) 0.0155(7) 0.0194(7) 0.0012(6) 0.0014(5) -0.0002(6)
C6 0.0175(7) 0.0198(8) 0.0231(8) -0.0003(6) 0.0036(6) -0.0055(6)
C7 0.0135(7) 0.0279(9) 0.0229(8) -0.0045(7) 0.0023(6) -0.0043(7)
C8 0.0141(7) 0.0262(9) 0.0239(8) -0.0004(7) -0.0036(6) 0.0034(6)
C9 0.0171(7) 0.0166(8) 0.0227(8) 0.0020(6) -0.0015(6) 0.0017(6)
C10 0.0125(6) 0.0133(7) 0.0167(7) 0.0011(5) 0.0005(5) 0.0009(6)
C11 0.0165(7) 0.0167(8) 0.0286(8) -0.0017(6) 0.0067(6) -0.0021(6)
C12 0.0174(8) 0.0225(8) 0.0328(9) -0.0097(7) 0.0056(7) 0.0018(7)
C13 0.0247(8) 0.0150(7) 0.0265(8) -0.0038(6) -0.0040(6) 0.0034(7)
C14 0.0305(9) 0.0138(7) 0.0277(9) 0.0010(6) 0.0035(7) -0.0044(7)
C15 0.0195(8) 0.0165(8) 0.0234(8) 0.0008(6) 0.0065(6) -0.0012(6)

loop_
_atom_type_symbol
_atom_type_description
_atom_type_scat_dispersion_real
_atom_type_scat_dispersion_imag
_atom_type_scat_source
C C 0.0033 0.0016 'International Tables Vol C Tables 4.2.6.8 and 6.1.1.4'
H H 0.0000 0.0000 'International Tables Vol C Tables 4.2.6.8 and 6.1.1.4'
O O 0.0106 0.0060 'International Tables Vol C Tables 4.2.6.8 and 6.1.1.4'
P P 0.1023 0.0942 'International Tables Vol C Tables 4.2.6.8 and 6.1.1.4'
S S 0.1246 0.1234 'International Tables Vol C Tables 4.2.6.8 and 6.1.1.4'
Cl Cl 0.1484 0.1585 'International Tables Vol C Tables 4.2.6.8 and 6.1.1.4'
Ni Ni 0.3393 1.1124 'International Tables Vol C Tables 4.2.6.8 and 6.1.1.4'

loop_
_geom_angle_atom_site_label_1
_geom_angle_atom_site_label_2
_geom_angle_atom_site_label_3
_geom_angle
_geom_angle_site_symmetry_1
_geom_angle_site_symmetry_3
S1 Ni1 S1 180.0 3_565 .
S1 Ni1 P1 92.795(14) 3_565 .
S1 Ni1 P1 87.204(14) . .
S1 Ni1 P1 87.205(14) 3_565 3_565
S1 Ni1 P1 92.795(14) . 3_565
P1 Ni1 P1 180.0 . 3_565
O1 Cl1 O3 110.06(10) . .
O1 Cl1 O2 109.23(11) . .
O3 Cl1 O2 109.40(9) . .
O1 Cl1 O4 108.89(8) . .
O3 Cl1 O4 109.36(8) . .
O2 Cl1 O4 109.89(9) . .
C3 S1 C1 98.65(8) . .
C3 S1 Ni1 110.64(6) . .
C1 S1 Ni1 108.17(5) . .
C4 P1 C10 104.75(7) . .
C4 P1 C2 108.40(7) . .
C10 P1 C2 107.06(7) . .
C4 P1 Ni1 107.58(5) . .
C10 P1 Ni1 123.61(5) . .
C2 P1 Ni1 104.80(5) . .
C2 C1 S1 109.83(11) . .
C2 C1 H1A 109.7 . .
S1 C1 H1A 109.7 . .
C2 C1 H1B 109.7 . .
S1 C1 H1B 109.7 . .
H1A C1 H1B 108.2 . .
C1 C2 P1 106.98(11) . .
C1 C2 H2A 110.3 . .
P1 C2 H2A 110.3 . .
C1 C2 H2B 110.3 . .
P1 C2 H2B 110.3 . .
H2A C2 H2B 108.6 . .
S1 C3 H3A 109.5 . .
S1 C3 H3B 109.5 . .
H3A C3 H3B 109.5 . .
S1 C3 H3C 109.5 . .
H3A C3 H3C 109.5 . .
H3B C3 H3C 109.5 . .
C5 C4 C9 119.92(14) . .
C5 C4 P1 120.16(11) . .
C9 C4 P1 119.82(12) . .
C4 C5 C6 119.70(14) . .
C4 C5 H5 120.1 . .
C6 C5 H5 120.1 . .
C7 C6 C5 120.15(16) . .
C7 C6 H6 119.9 . .
C5 C6 H6 119.9 . .
C6 C7 C8 120.29(15) . .
C6 C7 H7 119.9 . .
C8 C7 H7 119.9 . .
C9 C8 C7 120.28(15) . .
C9 C8 H8 119.9 . .
C7 C8 H8 119.9 . .
C8 C9 C4 119.61(15) . .
C8 C9 H9 120.2 . .
C4 C9 H9 120.2 . .
C15 C10 C11 119.49(15) . .
C15 C10 P1 121.16(11) . .
C11 C10 P1 119.24(12) . .
C12 C11 C10 120.05(15) . .
C12 C11 H11 120.0 . .
C10 C11 H11 120.0 . .
C11 C12 C13 120.06(16) . .
C11 C12 H12 120.0 . .
C13 C12 H12 120.0 . .
C14 C13 C12 119.90(16) . .
C14 C13 H13 120.1 . .
C12 C13 H13 120.1 . .
C13 C14 C15 120.47(16) . .
C13 C14 H14 119.8 . .
C15 C14 H14 119.8 . .
C14 C15 C10 120.03(15) . .
C14 C15 H15 120.0 . .
C10 C15 H15 120.0 . .

loop_
_geom_bond_atom_site_label_1
_geom_bond_atom_site_label_2
_geom_bond_distance
_geom_bond_site_symmetry_2
Ni1 S1 2.1830(4) 3_565
Ni1 S1 2.1830(4) .
Ni1 P1 2.2172(4) .
Ni1 P1 2.2172(4) 3_565
Cl1 O1 1.4301(14) .
Cl1 O3 1.4337(13) .
Cl1 O2 1.4358(14) .
Cl1 O4 1.4401(13) .
S1 C3 1.8090(16) .
S1 C1 1.8399(16) .
P1 C4 1.8093(15) .
P1 C10 1.8099(16) .
P1 C2 1.8296(15) .
C1 C2 1.509(2) .
C1 H1A 0.9900 .
C1 H1B 0.9900 .
C2 H2A 0.9900 .
C2 H2B 0.9900 .
C3 H3A 0.9800 .
C3 H3B 0.9800 .
C3 H3C 0.9800 .
C4 C5 1.395(2) .
C4 C9 1.404(2) .
C5 C6 1.395(2) .
C5 H5 0.9500 .
C6 C7 1.382(2) .
C6 H6 0.9500 .
C7 C8 1.390(3) .
C7 H7 0.9500 .
C8 C9 1.386(2) .
C8 H8 0.9500 .
C9 H9 0.9500 .
C10 C15 1.393(2) .
C10 C11 1.395(2) .
C11 C12 1.387(2) .
C11 H11 0.9500 .
C12 C13 1.392(3) .
C12 H12 0.9500 .
C13 C14 1.378(3) .
C13 H13 0.9500 .
C14 C15 1.387(2) .
C14 H14 0.9500 .
C15 H15 0.9500 .

loop_
_geom_torsion_atom_site_label_1
_geom_torsion_atom_site_label_2
_geom_torsion_atom_site_label_3
_geom_torsion_atom_site_label_4
_geom_torsion
_geom_torsion_site_symmetry_1
S1 Ni1 S1 C3 29(10) 3_565
P1 Ni1 S1 C3 105.43(6) .
P1 Ni1 S1 C3 -74.57(6) 3_565
S1 Ni1 S1 C1 -78(10) 3_565
P1 Ni1 S1 C1 -1.60(6) .
P1 Ni1 S1 C1 178.40(6) 3_565
S1 Ni1 P1 C4 89.86(5) 3_565
S1 Ni1 P1 C4 -90.14(5) .
P1 Ni1 P1 C4 -21(6) 3_565
S1 Ni1 P1 C10 -32.23(6) 3_565
S1 Ni1 P1 C10 147.77(6) .
P1 Ni1 P1 C10 -143(6) 3_565
S1 Ni1 P1 C2 -154.92(5) 3_565
S1 Ni1 P1 C2 25.08(5) .
P1 Ni1 P1 C2 94(6) 3_565
C3 S1 C1 C2 -143.66(12) .
Ni1 S1 C1 C2 -28.50(12) .
S1 C1 C2 P1 49.17(13) .
C4 P1 C2 C1 65.77(12) .
C10 P1 C2 C1 178.27(11) .
Ni1 P1 C2 C1 -48.88(11) .
C10 P1 C4 C5 130.35(13) .
C2 P1 C4 C5 -115.62(13) .
Ni1 P1 C4 C5 -2.80(14) .
C10 P1 C4 C9 -46.10(14) .
C2 P1 C4 C9 67.93(14) .
Ni1 P1 C4 C9 -179.25(11) .
C9 C4 C5 C6 0.0(2) .
P1 C4 C5 C6 -176.43(12) .
C4 C5 C6 C7 1.6(2) .
C5 C6 C7 C8 -1.4(3) .
C6 C7 C8 C9 -0.5(3) .
C7 C8 C9 C4 2.1(2) .
C5 C4 C9 C8 -1.9(2) .
P1 C4 C9 C8 174.59(13) .
C4 P1 C10 C15 144.81(13) .
C2 P1 C10 C15 29.83(15) .
Ni1 P1 C10 C15 -91.83(13) .
C4 P1 C10 C11 -38.86(14) .
C2 P1 C10 C11 -153.83(13) .
Ni1 P1 C10 C11 84.51(13) .
C15 C10 C11 C12 0.2(2) .
P1 C10 C11 C12 -176.24(13) .
C10 C11 C12 C13 -0.4(3) .
C11 C12 C13 C14 0.4(3) .
C12 C13 C14 C15 -0.2(3) .
C13 C14 C15 C10 -0.1(3) .
C11 C10 C15 C14 0.1(2) .
P1 C10 C15 C14 176.39(13) .
